data_2108971
loop_
_publ_author_name
'Aree, Thammarat'
'McMonagle, Charles J.'
'Michalchuk, Adam A. L.'
'Chernyshov, Dmitry'

_publ_section_title
;
 Low-frequency lattice vibrations from atomic displacement parameters of
 \a-FOX-7, a high energy density material
;
_journal_coeditor_code WU5002
_journal_issue 3
_journal_name_full 'Acta Crystallographica Section B'
_journal_page_first
;
;
_journal_paper_doi 10.1107/S2052520622002700
_journal_volume 78
_journal_year 2022
_chemical_formula_moiety 'C2 H4 N4 O4'
_chemical_formula_sum 'C2 H4 N4 O4'
_chemical_formula_weight 148.079
_chemical_name_systematic 1,1-Diamino-2,2-dinitroethylene
_space_group_crystal_system monoclinic
_space_group_IT_number 14
_space_group_name_Hall '-P 2yn'
_space_group_name_H-M_alt 'P 1 21/n 1'
_atom_sites_solution_primary notdet
_audit_creation_method
;
Olex2 1.3
(compiled 2020.11.12 svn.r5f609507 for OlexSys, GUI svn.r6408)
;
_cell_angle_alpha 90
_cell_angle_beta 90.5215(14)
_cell_angle_gamma 90
_cell_formula_units_Z 4
_cell_length_a 6.92090(10)
_cell_length_b 6.53360(10)
_cell_length_c 11.2726(2)
_cell_measurement_reflns_used 1998
_cell_measurement_temperature 164
_cell_measurement_theta_max 32.7680
_cell_measurement_theta_min 3.2270
_cell_volume 509.708(14)
_computing_cell_refinement
;
CrysAlisPro 1.171.40.67a (Rigaku OD, 2019)
;
_computing_data_collection
;
CrysAlisPro 1.171.40.67a (Rigaku OD, 2019)
;
_computing_data_reduction
;
CrysAlisPro 1.171.40.67a (Rigaku OD, 2019)
;
_computing_molecular_graphics
;
Olex2 1.3 (Dolomanov <i>et al.</i>,  2009)
;
_computing_publication_material
;
Olex2 1.3 (Dolomanov <i>et al.</i>,  2009)
;
_computing_structure_refinement
;
olex2.refine 1.3 (Bourhis <i>et al.</i>,  2015)
;
_diffrn_ambient_temperature 164.0
_diffrn_detector 'Hybrid Pixel Array Detector'
_diffrn_detector_area_resol_mean 5.8140
_diffrn_measured_fraction_theta_full 0.8987
_diffrn_measured_fraction_theta_max 0.6670
_diffrn_measurement_device 'one-circle diffractometer'
_diffrn_measurement_device_type 'BM01 ESRF 2M 20210501'
_diffrn_measurement_method '\w scans'
_diffrn_radiation_monochromator 'silicon 111'
_diffrn_radiation_probe x-ray
_diffrn_radiation_type synchrotron
_diffrn_radiation_wavelength 0.66418
_diffrn_reflns_av_R_equivalents 0.0175
_diffrn_reflns_av_unetI/netI 0.0192
_diffrn_reflns_limit_h_max 11
_diffrn_reflns_limit_h_min -11
_diffrn_reflns_limit_k_max 10
_diffrn_reflns_limit_k_min -10
_diffrn_reflns_limit_l_max 13
_diffrn_reflns_limit_l_min -13
_diffrn_reflns_number 4773
_diffrn_reflns_theta_full 23.4849
_diffrn_reflns_theta_max 32.77
_diffrn_reflns_theta_min 3.21
_diffrn_source
;
European Synchrotron Radiation Facility (ESRF), BM01 - The Swiss-Norwegian
Beamlines
;
_exptl_absorpt_coefficient_mu 0.154
_exptl_absorpt_correction_T_max 1.00000
_exptl_absorpt_correction_T_min 0.68337
_exptl_absorpt_correction_type multi-scan
_exptl_absorpt_process_details
;
CrysAlisPro 1.171.40.67a (Rigaku OD, 2019)
Empirical absorption correction using spherical harmonics,
implemented in SCALE3 ABSPACK scaling algorithm.
;
_exptl_crystal_colour 'clear yellow'
_exptl_crystal_density_diffrn 1.930
_exptl_crystal_description block
_exptl_crystal_F_000 304.164
_exptl_crystal_size_max 0.2
_exptl_crystal_size_mid 0.1
_exptl_crystal_size_min 0.1
_refine_diff_density_max 0.2280
_refine_diff_density_min -0.2647
_refine_ls_goodness_of_fit_ref 1.0397
_refine_ls_hydrogen_treatment refall
_refine_ls_matrix_type full
_refine_ls_number_constraints 0
_refine_ls_number_parameters 127
_refine_ls_number_reflns 1542
_refine_ls_number_restraints 93
_refine_ls_restrained_S_all 1.0071
_refine_ls_R_factor_all 0.0342
_refine_ls_R_factor_gt 0.0309
_refine_ls_shift/su_max 0.0008
_refine_ls_shift/su_mean 0.0001
_refine_ls_structure_factor_coef Fsqd
_refine_ls_weighting_details 'w=1/[\s^2^(Fo^2^)+(0.0449P)^2^+0.1514P] where P=(Fo^2^+2Fc^2^)/3'
_refine_ls_weighting_scheme calc
_refine_ls_wR_factor_gt 0.0809
_refine_ls_wR_factor_ref 0.0833
_reflns_number_gt 1375
_reflns_number_total 1542
_reflns_threshold_expression I>=2u(I)
_cod_data_source_file wu5002sup1.cif
_cod_data_source_block 164
_cod_database_code 2108971

loop_
_space_group_symop_id
_space_group_symop_operation_xyz
1 x,y,z
2 -x+1/2,y+1/2,-z+1/2
3 -x,-y,-z
4 x-1/2,-y-1/2,z-1/2

loop_
_atom_site_type_symbol
_atom_site_label
_atom_site_fract_x
_atom_site_fract_y
_atom_site_fract_z
_atom_site_U_iso_or_equiv
_atom_site_adp_type
_atom_site_occupancy
O O12 0.58065(9) 0.70035(11) 0.58105(7) 0.02311(17) Uani 1.000000
O O11 0.52216(9) 0.55729(10) 0.75028(6) 0.01912(16) Uani 1.000000
O O22 0.19562(10) 0.66544(11) 0.83637(6) 0.02143(17) Uani 1.000000
O O21 -0.01974(9) 0.55629(10) 0.71281(6) 0.02010(17) Uani 1.000000
N N12 0.14303(10) 0.62635(10) 0.73401(7) 0.01445(17) Uani 1.000000
N N11 0.46455(10) 0.64319(11) 0.65817(7) 0.01496(16) Uani 1.000000
N N22 -0.00385(10) 0.75466(11) 0.50996(7) 0.01695(18) Uani 1.000000
H H22a -0.052(2) 0.808(3) 0.4318(15) 0.042(5) Uani 1.000000
H H22b -0.098(3) 0.699(3) 0.5682(17) 0.037(4) Uani 1.000000
N N21 0.29836(11) 0.80063(12) 0.43846(7) 0.01980(18) Uani 1.000000
H H21a 0.242(2) 0.852(3) 0.3611(14) 0.040(5) Uani 1.000000
H H21b 0.441(2) 0.799(3) 0.4473(16) 0.033(4) Uani 1.000000
C C2 0.18600(11) 0.74030(11) 0.52564(8) 0.01377(18) Uani 1.000000
C C1 0.26691(11) 0.66820(12) 0.63690(8) 0.01388(18) Uani 1.000000

loop_
_atom_site_aniso_label
_atom_site_aniso_U_11
_atom_site_aniso_U_22
_atom_site_aniso_U_33
_atom_site_aniso_U_12
_atom_site_aniso_U_13
_atom_site_aniso_U_23
O12 0.0135(3) 0.0401(4) 0.0157(4) -0.0001(2) 0.0021(3) 0.0063(3)
O11 0.0159(3) 0.0300(3) 0.0114(4) 0.0020(2) -0.0022(2) 0.0038(2)
O22 0.0177(3) 0.0399(3) 0.0068(4) -0.0020(2) -0.0001(3) -0.0016(2)
O21 0.0160(3) 0.0331(3) 0.0112(4) -0.0056(2) 0.0010(2) 0.0006(2)
N12 0.0139(3) 0.0223(3) 0.0072(4) 0.0001(2) 0.0002(3) 0.0002(2)
N11 0.0131(3) 0.0230(3) 0.0088(4) 0.0004(2) -0.0001(3) 0.0007(2)
N22 0.0146(3) 0.0256(3) 0.0107(4) 0.0005(2) -0.0016(3) 0.0020(3)
H22a 0.025(7) 0.076(12) 0.025(5) 0.000(4) -0.006(3) 0.023(4)
H22b 0.023(5) 0.062(11) 0.027(7) -0.001(4) 0.002(3) 0.020(4)
N21 0.0171(3) 0.0323(4) 0.0100(4) 0.0004(3) 0.0023(3) 0.0045(3)
H21a 0.030(7) 0.072(12) 0.018(5) 0.001(5) -0.001(3) 0.019(3)
H21b 0.019(3) 0.051(11) 0.030(8) 0.0002(18) 0.0014(18) 0.011(5)
C2 0.0143(3) 0.0201(3) 0.0069(5) 0.0008(2) -0.0004(3) -0.0001(2)
C1 0.0121(3) 0.0222(3) 0.0073(5) 0.0001(2) 0.0001(3) 0.0010(3)

loop_
_atom_type_symbol
_atom_type_scat_dispersion_source
_atom_type_scat_dispersion_real
_atom_type_scat_dispersion_imag
_atom_type_scat_source
H custom 0.00000 0.00000 'NoSpherA2: Chem.Sci. 2021, DOI:10.1039/D0SC05526C'
C custom 0.00280 0.00140 'NoSpherA2: Chem.Sci. 2021, DOI:10.1039/D0SC05526C'
O custom 0.00970 0.00540 'NoSpherA2: Chem.Sci. 2021, DOI:10.1039/D0SC05526C'
N custom 0.00560 0.00290 'NoSpherA2: Chem.Sci. 2021, DOI:10.1039/D0SC05526C'

loop_
_geom_angle_atom_site_label_1
_geom_angle_atom_site_label_2
_geom_angle_atom_site_label_3
_geom_angle_site_symmetry_1
_geom_angle_site_symmetry_3
_geom_angle
_geom_angle_publ_flag
O21 N12 O22 . . 121.18(8) ?
C1 N12 O22 . . 120.34(7) ?
C1 N12 O21 . . 118.45(7) ?
O11 N11 O12 . . 120.94(7) ?
C1 N11 O12 . . 118.81(7) ?
C1 N11 O11 . . 120.18(8) ?
N21 C2 N22 . . 117.99(7) ?
C1 C2 N22 . . 120.86(9) ?
C1 C2 N21 . . 121.11(7) ?
N11 C1 N12 . . 116.21(7) ?
C2 C1 N12 . . 119.86(7) ?
C2 C1 N11 . . 123.88(8) ?

loop_
_geom_bond_atom_site_label_1
_geom_bond_atom_site_label_2
_geom_bond_site_symmetry_2
_geom_bond_distance
_geom_bond_publ_flag
O12 N11 . 1.2465(11) ?
O11 N11 . 1.2427(9) ?
O22 N12 . 1.2335(9) ?
O21 N12 . 1.2373(9) ?
N12 C1 . 1.4231(12) ?
N11 C1 . 1.3961(10) ?
N22 C2 . 1.3275(10) ?
N21 C2 . 1.3189(13) ?
C2 C1 . 1.4478(11) ?

loop_
_geom_torsion_atom_site_label_1
_geom_torsion_atom_site_label_2
_geom_torsion_atom_site_label_3
_geom_torsion_atom_site_label_4
_geom_torsion_site_symmetry_1
_geom_torsion_site_symmetry_2
_geom_torsion_site_symmetry_3
_geom_torsion_site_symmetry_4
_geom_torsion
_geom_torsion_publ_flag
O12 N11 C1 N12 . . . . -171.73(8) ?
O12 N11 C1 C2 . . . . 5.76(9) ?
O11 N11 C1 N12 . . . . 11.35(8) ?
O11 N11 C1 C2 . . . . -171.17(7) ?
O22 N12 C1 N11 . . . . 34.29(8) ?
O22 N12 C1 C2 . . . . -143.30(7) ?
O21 N12 C1 N11 . . . . -147.92(7) ?
O21 N12 C1 C2 . . . . 34.49(8) ?
N12 C1 C2 N22 . . . . -4.71(9) ?
N12 C1 C2 N21 . . . . 172.81(7) ?
N11 C1 C2 N22 . . . . 177.89(8) ?
N11 C1 C2 N21 . . . . -4.59(10) ?
